data_4023231
loop_
_publ_author_name
'Xin Che'
'Lianyou Zheng'
'Qun Dang'
'Xu Bai'

_publ_section_title
;
 Synthesis of Novel Pyrimidine Fused 8-Membered Heterocycles
 via Iminium Ion Cyclization Reactions
;
_journal_name_full 'Journal of Organic Chemistry'
_journal_page_first 1147
_journal_page_last 1149
_journal_paper_doi 10.1021/jo7020746
_journal_volume 73
_journal_year 2008
_chemical_formula_sum 'C18 H23 Cl N4 O2'
_chemical_formula_weight 362.85
_chemical_name_systematic
; 
 ? 
;
_space_group_IT_number 2
_symmetry_cell_setting triclinic
_symmetry_space_group_name_Hall '-P 1'
_symmetry_space_group_name_H-M 'P -1'
_atom_sites_solution_hydrogens geom
_atom_sites_solution_primary direct
_atom_sites_solution_secondary difmap
_audit_creation_method SHELXL-97
_cell_angle_alpha 71.909(7)
_cell_angle_beta 85.300(8)
_cell_angle_gamma 79.061(8)
_cell_formula_units_Z 2
_cell_length_a 8.650(3)
_cell_length_b 10.555(4)
_cell_length_c 10.599(3)
_cell_measurement_temperature 293(2)
_cell_volume 902.8(5)
_computing_structure_refinement 'SHELXL-97 (Sheldrick, 1997)'
_computing_structure_solution 'SHELXS-97 (Sheldrick, 1990)'
_diffrn_ambient_temperature 293(2)
_diffrn_measured_fraction_theta_full 0.988
_diffrn_measured_fraction_theta_max 0.988
_diffrn_radiation_monochromator graphite
_diffrn_radiation_source 'fine-focus sealed tube'
_diffrn_radiation_type MoK\a
_diffrn_radiation_wavelength 0.71073
_diffrn_reflns_av_R_equivalents 0.1066
_diffrn_reflns_av_sigmaI/netI 0.2265
_diffrn_reflns_limit_h_max 11
_diffrn_reflns_limit_h_min -9
_diffrn_reflns_limit_k_max 14
_diffrn_reflns_limit_k_min -14
_diffrn_reflns_limit_l_max 13
_diffrn_reflns_limit_l_min -14
_diffrn_reflns_number 6698
_diffrn_reflns_theta_full 28.44
_diffrn_reflns_theta_max 28.44
_diffrn_reflns_theta_min 2.02
_exptl_absorpt_coefficient_mu 0.231
_exptl_absorpt_correction_type none
_exptl_absorpt_process_details none
_exptl_crystal_density_diffrn 1.335
_exptl_crystal_density_method 'not measured'
_exptl_crystal_F_000 384
_exptl_crystal_size_max 0.15
_exptl_crystal_size_mid 0.15
_exptl_crystal_size_min 0.1
_refine_diff_density_max 0.214
_refine_diff_density_min -0.250
_refine_diff_density_rms 0.056
_refine_ls_extinction_coef 0.0074(11)
_refine_ls_extinction_expression Fc^*^=kFc[1+0.001xFc^2^\l^3^/sin(2\q)]^-1/4^
_refine_ls_extinction_method SHELXL
_refine_ls_goodness_of_fit_ref 0.755
_refine_ls_hydrogen_treatment mixed
_refine_ls_matrix_type full
_refine_ls_number_parameters 319
_refine_ls_number_reflns 4500
_refine_ls_number_restraints 0
_refine_ls_restrained_S_all 0.755
_refine_ls_R_factor_all 0.1776
_refine_ls_R_factor_gt 0.0504
_refine_ls_shift/su_max 0.000
_refine_ls_shift/su_mean 0.000
_refine_ls_structure_factor_coef Fsqd
_refine_ls_weighting_details 'calc w=1/[\s^2^(Fo^2^)+(0.0176P)^2^+0.0000P] where P=(Fo^2^+2Fc^2^)/3'
_refine_ls_weighting_scheme calc
_refine_ls_wR_factor_gt 0.0731
_refine_ls_wR_factor_ref 0.0980
_reflns_number_gt 1500
_reflns_number_total 4500
_reflns_threshold_expression >2sigma(I)
_cod_data_source_file jo7020746-File002.cif
_cod_data_source_block cc
_cod_database_code 4023231

loop_
_symmetry_equiv_pos_as_xyz
'x, y, z'
'-x, -y, -z'

loop_
_atom_site_label
_atom_site_type_symbol
_atom_site_fract_x
_atom_site_fract_y
_atom_site_fract_z
_atom_site_U_iso_or_equiv
_atom_site_adp_type
_atom_site_occupancy
_atom_site_symmetry_multiplicity
_atom_site_calc_flag
_atom_site_refinement_flags
_atom_site_disorder_assembly
_atom_site_disorder_group
Cl1 Cl 0.35123(9) 0.13339(10) 0.30747(8) 0.0657(3) Uani 1 1 d . . .
O1 O -0.0771(2) 0.36583(19) -0.02490(17) 0.0441(6) Uani 1 1 d . . .
N1 N 0.0083(3) 0.1034(3) 0.3489(2) 0.0338(6) Uani 1 1 d . . .
H5 H 0.081(3) 0.035(2) 0.348(2) 0.034(9) Uiso 1 1 d . . .
C1 C -0.2817(5) 0.2892(5) 0.6219(4) 0.0604(11) Uani 1 1 d . . .
H1 H -0.221(4) 0.274(3) 0.700(3) 0.097(14) Uiso 1 1 d . . .
H20 H -0.372(4) 0.252(3) 0.649(3) 0.074(12) Uiso 1 1 d . . .
H4 H -0.305(5) 0.383(4) 0.579(4) 0.128(19) Uiso 1 1 d . . .
O2 O -0.5137(2) 0.6340(2) 0.14421(18) 0.0524(6) Uani 1 1 d . . .
N2 N -0.1912(3) 0.2289(2) 0.5256(2) 0.0373(6) Uani 1 1 d . . .
C2 C -0.2474(7) -0.1052(5) 0.1474(5) 0.0753(14) Uani 1 1 d . . .
H21 H -0.270(3) -0.063(3) 0.055(3) 0.070(11) Uiso 1 1 d . . .
H23 H -0.153(4) -0.177(4) 0.146(3) 0.096(16) Uiso 1 1 d . . .
H22 H -0.338(4) -0.143(4) 0.193(4) 0.118(17) Uiso 1 1 d . . .
N3 N 0.0148(3) 0.3212(2) 0.5626(2) 0.0460(7) Uani 1 1 d . . .
C3 C -0.0745(4) 0.0596(3) 0.1531(3) 0.0428(8) Uani 1 1 d . . .
H16 H 0.025(3) -0.006(2) 0.157(2) 0.042(8) Uiso 1 1 d . . .
H12 H -0.086(3) 0.100(2) 0.053(2) 0.041(8) Uiso 1 1 d . . .
N4 N 0.2715(3) 0.2826(3) 0.4642(2) 0.0515(8) Uani 1 1 d . . .
C4 C 0.1652(4) 0.3339(4) 0.5398(3) 0.0530(10) Uani 1 1 d . . .
H11 H 0.199(3) 0.392(3) 0.586(3) 0.067(10) Uiso 1 1 d . . .
C5 C -0.5249(5) 0.7415(4) 0.0221(4) 0.0540(10) Uani 1 1 d . . .
H17 H -0.417(3) 0.779(2) -0.004(2) 0.041(8) Uiso 1 1 d . . .
H14 H -0.538(3) 0.707(3) -0.054(3) 0.057(10) Uiso 1 1 d . . .
H8 H -0.615(4) 0.811(3) 0.045(3) 0.079(12) Uiso 1 1 d . . .
C6 C -0.2141(4) -0.0058(4) 0.2144(3) 0.0471(9) Uani 1 1 d . . .
H15 H -0.197(3) -0.050(3) 0.310(3) 0.058(9) Uiso 1 1 d . . .
H3 H -0.317(3) 0.071(3) 0.215(3) 0.065(10) Uiso 1 1 d . . .
C7 C -0.0960(5) 0.4579(4) -0.1565(3) 0.0481(9) Uani 1 1 d . . .
H9 H -0.013(3) 0.417(3) -0.213(3) 0.070(11) Uiso 1 1 d . . .
H7 H -0.085(3) 0.548(3) -0.161(2) 0.050(10) Uiso 1 1 d . . .
H2 H -0.207(3) 0.466(3) -0.186(2) 0.057(10) Uiso 1 1 d . . .
C8 C -0.2862(4) 0.2014(3) 0.4298(3) 0.0367(8) Uani 1 1 d . . .
H19 H -0.402(3) 0.208(2) 0.467(2) 0.039(8) Uiso 1 1 d . . .
H10 H -0.241(3) 0.108(3) 0.425(2) 0.038(8) Uiso 1 1 d . . .
C9 C -0.3986(3) 0.5232(3) 0.1525(3) 0.0376(8) Uani 1 1 d . . .
C10 C 0.2135(3) 0.2097(3) 0.4016(3) 0.0390(8) Uani 1 1 d . . .
C11 C -0.0382(3) 0.1680(3) 0.2081(3) 0.0316(7) Uani 1 1 d . . .
H18 H 0.058(3) 0.202(2) 0.151(2) 0.030(7) Uiso 1 1 d . . .
C12 C -0.2942(3) 0.5078(3) 0.0514(3) 0.0365(8) Uani 1 1 d . . .
H6 H -0.296(3) 0.574(2) -0.033(2) 0.046(9) Uiso 1 1 d . . .
C13 C -0.1823(3) 0.3906(3) 0.0717(3) 0.0326(7) Uani 1 1 d . . .
C14 C -0.0393(3) 0.2467(3) 0.4973(3) 0.0340(7) Uani 1 1 d . . .
C15 C -0.3942(4) 0.4206(3) 0.2720(3) 0.0375(8) Uani 1 1 d . . .
H13 H -0.470(3) 0.430(2) 0.337(2) 0.023(7) Uiso 1 1 d . . .
C16 C -0.2820(3) 0.3041(3) 0.2937(3) 0.0308(7) Uani 1 1 d . . .
C17 C -0.1700(3) 0.2876(3) 0.1949(3) 0.0294(7) Uani 1 1 d . . .
C18 C 0.0617(3) 0.1875(3) 0.4111(2) 0.0316(7) Uani 1 1 d . . .

loop_
_atom_site_aniso_label
_atom_site_aniso_U_11
_atom_site_aniso_U_22
_atom_site_aniso_U_33
_atom_site_aniso_U_23
_atom_site_aniso_U_13
_atom_site_aniso_U_12
Cl1 0.0397(5) 0.0987(8) 0.0636(6) -0.0326(5) 0.0127(4) -0.0163(5)
O1 0.0493(13) 0.0464(13) 0.0269(11) -0.0045(10) 0.0057(10) 0.0014(11)
N1 0.0363(16) 0.0315(15) 0.0319(14) -0.0098(12) -0.0033(12) -0.0003(14)
C1 0.054(3) 0.083(3) 0.053(3) -0.035(3) 0.016(2) -0.015(3)
O2 0.0552(15) 0.0434(13) 0.0446(13) -0.0065(11) -0.0037(11) 0.0148(12)
N2 0.0334(15) 0.0466(16) 0.0311(14) -0.0131(12) 0.0032(12) -0.0047(13)
C2 0.108(4) 0.061(3) 0.065(3) -0.016(2) -0.024(3) -0.031(3)
N3 0.0534(18) 0.0437(16) 0.0434(16) -0.0133(13) -0.0068(14) -0.0114(15)
C3 0.050(2) 0.039(2) 0.039(2) -0.0170(17) -0.0046(17) 0.0038(18)
N4 0.0494(18) 0.063(2) 0.0451(17) -0.0110(15) -0.0005(14) -0.0271(17)
C4 0.062(3) 0.049(2) 0.050(2) -0.0103(19) -0.009(2) -0.019(2)
C5 0.063(3) 0.043(2) 0.049(2) -0.006(2) -0.010(2) -0.001(2)
C6 0.062(3) 0.047(2) 0.038(2) -0.0129(18) -0.0066(19) -0.019(2)
C7 0.060(3) 0.054(3) 0.027(2) -0.0035(19) 0.0011(18) -0.017(2)
C8 0.0324(19) 0.045(2) 0.0312(18) -0.0080(16) -0.0004(14) -0.0088(17)
C9 0.0371(19) 0.0309(18) 0.0408(19) -0.0097(16) -0.0074(15) 0.0045(16)
C10 0.0339(18) 0.051(2) 0.0279(17) -0.0044(15) -0.0003(14) -0.0091(17)
C11 0.0345(17) 0.0373(18) 0.0227(16) -0.0091(14) 0.0037(14) -0.0077(15)
C12 0.043(2) 0.0339(19) 0.0276(18) -0.0018(15) -0.0040(15) -0.0058(17)
C13 0.0361(18) 0.0365(18) 0.0268(16) -0.0107(15) 0.0029(14) -0.0096(16)
C14 0.0396(19) 0.0310(17) 0.0265(16) -0.0004(14) -0.0036(14) -0.0071(15)
C15 0.0354(19) 0.044(2) 0.0300(18) -0.0109(16) 0.0016(15) -0.0022(17)
C16 0.0298(17) 0.0313(17) 0.0312(17) -0.0086(15) -0.0051(14) -0.0046(15)
C17 0.0280(16) 0.0290(17) 0.0312(16) -0.0074(14) -0.0028(13) -0.0068(14)
C18 0.0357(18) 0.0328(17) 0.0248(16) -0.0044(14) -0.0042(13) -0.0080(15)

loop_
_atom_type_symbol
_atom_type_description
_atom_type_scat_dispersion_real
_atom_type_scat_dispersion_imag
_atom_type_scat_source
C C 0.0033 0.0016 'International Tables Vol C Tables 4.2.6.8 and 6.1.1.4'
H H 0.0000 0.0000 'International Tables Vol C Tables 4.2.6.8 and 6.1.1.4'
N N 0.0061 0.0033 'International Tables Vol C Tables 4.2.6.8 and 6.1.1.4'
O O 0.0106 0.0060 'International Tables Vol C Tables 4.2.6.8 and 6.1.1.4'
Cl Cl 0.1484 0.1585 'International Tables Vol C Tables 4.2.6.8 and 6.1.1.4'

loop_
_geom_angle_atom_site_label_1
_geom_angle_atom_site_label_2
_geom_angle_atom_site_label_3
_geom_angle
_geom_angle_site_symmetry_1
_geom_angle_site_symmetry_3
_geom_angle_publ_flag
C13 O1 C7 117.9(3) . . ?
C18 N1 C11 115.9(2) . . ?
C9 O2 C5 117.6(3) . . ?
C14 N2 C1 118.7(3) . . ?
C14 N2 C8 121.5(2) . . ?
C1 N2 C8 115.4(3) . . ?
C4 N3 C14 115.9(3) . . ?
C6 C3 C11 116.6(3) . . ?
C4 N4 C10 112.9(3) . . ?
N4 C4 N3 129.3(4) . . ?
C3 C6 C2 112.8(3) . . ?
N2 C8 C16 111.7(2) . . ?
O2 C9 C12 124.7(3) . . ?
O2 C9 C15 115.5(3) . . ?
C12 C9 C15 119.8(3) . . ?
N4 C10 C18 126.0(3) . . ?
N4 C10 Cl1 114.6(2) . . ?
C18 C10 Cl1 119.4(2) . . ?
N1 C11 C17 111.3(2) . . ?
N1 C11 C3 108.7(2) . . ?
C17 C11 C3 114.4(2) . . ?
C9 C12 C13 119.4(3) . . ?
O1 C13 C12 123.0(2) . . ?
O1 C13 C17 115.2(3) . . ?
C12 C13 C17 121.8(3) . . ?
N2 C14 N3 115.6(3) . . ?
N2 C14 C18 123.6(3) . . ?
N3 C14 C18 120.7(3) . . ?
C16 C15 C9 121.2(3) . . ?
C15 C16 C17 120.4(3) . . ?
C15 C16 C8 116.2(3) . . ?
C17 C16 C8 123.4(3) . . ?
C16 C17 C13 117.2(3) . . ?
C16 C17 C11 125.4(2) . . ?
C13 C17 C11 117.3(2) . . ?
C10 C18 C14 115.2(3) . . ?
C10 C18 N1 123.8(3) . . ?
C14 C18 N1 120.9(3) . . ?

loop_
_geom_bond_atom_site_label_1
_geom_bond_atom_site_label_2
_geom_bond_distance
_geom_bond_site_symmetry_2
_geom_bond_publ_flag
Cl1 C10 1.733(3) . ?
O1 C13 1.366(3) . ?
O1 C7 1.433(3) . ?
N1 C18 1.416(3) . ?
N1 C11 1.488(3) . ?
C1 N2 1.464(4) . ?
O2 C9 1.369(3) . ?
O2 C5 1.428(3) . ?
N2 C14 1.358(3) . ?
N2 C8 1.483(3) . ?
C2 C6 1.517(5) . ?
N3 C4 1.328(4) . ?
N3 C14 1.359(3) . ?
C3 C6 1.505(4) . ?
C3 C11 1.526(4) . ?
N4 C4 1.320(4) . ?
N4 C10 1.342(3) . ?
C8 C16 1.514(4) . ?
C9 C12 1.372(4) . ?
C9 C15 1.386(4) . ?
C10 C18 1.368(3) . ?
C11 C17 1.511(3) . ?
C12 C13 1.388(4) . ?
C13 C17 1.412(3) . ?
C14 C18 1.416(4) . ?
C15 C16 1.384(4) . ?
C16 C17 1.396(4) . ?
